data_7252021
loop_
_publ_author_name
'Khotchasanthong, Kenika'
'Sricharoen, Chombongkot'
'Jearanaiwiwat, Pacharapon'
'Chinchan, Kunlanit'
'Laksee, Sakchai'
'Rungtaweevoranit, Bunyarat'
'Sukwattanasinitt, Mongkol'
'Chainok, Kittipong'

_publ_section_title
;
 Topological isomers in lanthanide--chloranilate coordination polymers:
 synthesis, structure and CO2 adsorption properties
;
_journal_issue 30
_journal_name_full 'RSC Advances'
_journal_page_first 27809
_journal_page_last 27817
_journal_paper_doi 10.1039/D6RA02049F
_journal_volume 16
_journal_year 2026
_chemical_formula_moiety 'C9 H4 Cl3 O8 Yb, 2(H2 O), C10 H8 N2'
_chemical_formula_sum 'C19 H16 Cl3 N2 O10 Yb'
_chemical_formula_weight 711.73
_space_group_crystal_system monoclinic
_space_group_IT_number 14
_space_group_name_Hall '-P 2ybc'
_space_group_name_H-M_alt 'P 1 21/c 1'
_atom_sites_solution_hydrogens mixed
_atom_sites_solution_primary dual
_audit_creation_date 2026-03-06
_audit_creation_method
;
Olex2 1.5
(compiled 2025.07.13 svn.rb7424aed for OlexSys, GUI svn.r7314)
;
_audit_update_record
;
2026-03-10 deposited with the CCDC.	2026-05-18 downloaded from the CCDC.
;
_cell_angle_alpha 90
_cell_angle_beta 107.308(3)
_cell_angle_gamma 90
_cell_formula_units_Z 4
_cell_length_a 12.9769(11)
_cell_length_b 13.5156(12)
_cell_length_c 14.5543(13)
_cell_measurement_reflns_used 9871
_cell_measurement_temperature 296
_cell_measurement_theta_max 26.062
_cell_measurement_theta_min 2.904
_cell_volume 2437.1(4)
_computing_cell_refinement 'SAINT V8.40B (Bruker, 2023)'
_computing_data_collection 'APEX6 (Bruker, 2023)'
_computing_data_reduction 'SAINT V8.40B (Bruker, 2023)'
_computing_molecular_graphics 'Olex2 1.5 (Dolomanov et al., 2009)'
_computing_publication_material 'Olex2 1.5 (Dolomanov et al., 2009)'
_computing_structure_refinement 'SHELXL 2018/3 (Sheldrick, 2018)'
_computing_structure_solution 'SHELXT  (Sheldrick, 2018)'
_diffrn_ambient_temperature 296
_diffrn_detector 'Bruker PHOTON 200 area detector'
_diffrn_detector_area_resol_mean 7.39
_diffrn_detector_type 'PHOTON II area detector'
_diffrn_measured_fraction_theta_full 0.988
_diffrn_measured_fraction_theta_max 0.984
_diffrn_measurement_device 'four-circle KAPPA diffractometer'
_diffrn_measurement_device_type 'Bruker D8 QUEST CMOS'
_diffrn_measurement_method '\w and \f scans'
_diffrn_radiation_collimation '0.5 mm'
_diffrn_radiation_monochromator graphite
_diffrn_radiation_probe x-ray
_diffrn_radiation_type MoK\a
_diffrn_radiation_wavelength 0.71073
_diffrn_radiation_xray_symbol K-L~3~
_diffrn_reflns_av_R_equivalents 0.0329
_diffrn_reflns_av_unetI/netI 0.0218
_diffrn_reflns_Laue_measured_fraction_full 0.988
_diffrn_reflns_Laue_measured_fraction_max 0.984
_diffrn_reflns_limit_h_max 16
_diffrn_reflns_limit_h_min -16
_diffrn_reflns_limit_k_max 16
_diffrn_reflns_limit_k_min -16
_diffrn_reflns_limit_l_max 17
_diffrn_reflns_limit_l_min -17
_diffrn_reflns_number 34603
_diffrn_reflns_point_group_measured_fraction_full 0.988
_diffrn_reflns_point_group_measured_fraction_max 0.984
_diffrn_reflns_theta_full 25.242
_diffrn_reflns_theta_max 26.068
_diffrn_reflns_theta_min 2.904
_diffrn_source 'sealed x-ray tube'
_exptl_absorpt_coefficient_mu 4.223
_exptl_absorpt_correction_T_max 0.7453
_exptl_absorpt_correction_T_min 0.6296
_exptl_absorpt_correction_type multi-scan
_exptl_absorpt_process_details
;
SADABS-2016/2 (Bruker,2016/2) was used for absorption correction.
wR2(int) was 0.0628 before and 0.0438 after correction.
The Ratio of minimum to maximum transmission is 0.8448.
The \l/2 correction factor is Not present.
;
_exptl_crystal_colour 'dark violet'
_exptl_crystal_colour_modifier dark
_exptl_crystal_colour_primary violet
_exptl_crystal_density_diffrn 1.940
_exptl_crystal_description block
_exptl_crystal_F_000 1380
_exptl_crystal_size_max 0.32
_exptl_crystal_size_mid 0.3
_exptl_crystal_size_min 0.3
_refine_diff_density_max 0.916
_refine_diff_density_min -0.862
_refine_diff_density_rms 0.088
_refine_ls_extinction_method none
_refine_ls_goodness_of_fit_ref 1.113
_refine_ls_hydrogen_treatment mixed
_refine_ls_matrix_type full
_refine_ls_number_parameters 376
_refine_ls_number_reflns 4744
_refine_ls_number_restraints 40
_refine_ls_restrained_S_all 1.112
_refine_ls_R_factor_all 0.0301
_refine_ls_R_factor_gt 0.0235
_refine_ls_shift/su_max 0.001
_refine_ls_shift/su_mean 0.000
_refine_ls_structure_factor_coef Fsqd
_refine_ls_weighting_details 'w=1/[\s^2^(Fo^2^)+(0.0053P)^2^+5.0114P] where P=(Fo^2^+2Fc^2^)/3'
_refine_ls_weighting_scheme calc
_refine_ls_wR_factor_gt 0.0431
_refine_ls_wR_factor_ref 0.0458
_reflns_Friedel_coverage 0.000
_reflns_number_gt 4234
_reflns_number_total 4744
_reflns_threshold_expression 'I > 2\s(I)'
_cod_data_source_file d6ra02049f2.cif
_cod_data_source_block 3yb
_cod_database_code 7252021
_shelx_shelxl_version_number 2019/3
_shelx_space_group_comment
;
The symmetry employed for this shelxl refinement is uniquely defined
by the following loop, which should always be used as a source of
symmetry information in preference to the above space-group names.
They are only intended as comments.
;
_shelx_estimated_absorpt_t_max 0.364
_shelx_estimated_absorpt_t_min 0.345
_olex2_refinement_description
;
1. Fixed Uiso
 At 1.2 times of:
  All C(H) groups
 At 1.5 times of:
  All O(H,H) groups
2. Restrained distances
 O7-H7A = O7-H7B
 0.85 with sigma of 0.02
 O8-H8A = O8-H8B
 0.85 with sigma of 0.02
 O9B-H9BA = O9B-H9BB
 0.85 with sigma of 0.02
 O9A-H9AA = O9A-H9AB
 0.85 with sigma of 0.02
 O10B-H10A = O10B-H10B
 0.85 with sigma of 0.02
 O10A-H10C = O10A-H10D
 0.85 with sigma of 0.02
 H9BA-H9BB
 1.34 with sigma of 0.04
 H9AA-H9AB
 1.34 with sigma of 0.04
 H10A-H10B
 1.34 with sigma of 0.04
 H10C-H10D
 1.34 with sigma of 0.04
3. Uiso/Uaniso restraints and constraints
Uanis(O9A) \\sim Ueq, Uanis(O9B) \\sim Ueq: with sigma of 0.01 and sigma for
terminal atoms of 0.02
Uanis(O10B) \\sim Ueq, Uanis(O10A) \\sim Ueq: with sigma of 0.01 and sigma for
terminal atoms of 0.02
4. Rigid body (RIGU) restrains
 O9A, O9B
 with sigma for 1-2 distances of 0.004 and sigma for 1-3 distances of 0.004
 O10A, O10B
 with sigma for 1-2 distances of 0.004 and sigma for 1-3 distances of 0.004
5. Others
 Sof(O9B)=Sof(H9BA)=Sof(H9BB)=1-FVAR(1)
 Sof(O9A)=Sof(H9AA)=Sof(H9AB)=FVAR(1)
 Sof(O10B)=Sof(H10A)=Sof(H10B)=1-FVAR(2)
 Sof(O10A)=Sof(H10C)=Sof(H10D)=FVAR(2)
6.a Aromatic/amide H refined with riding coordinates:
 C10(H10), C11(H11), C13(H13), C14(H14), C16(H16), C17(H17), C18(H18), C19(H19)
;
_olex2_submission_special_instructions 'No special instructions were received'

loop_
_space_group_symop_operation_xyz
'x, y, z'
'-x, y+1/2, -z+1/2'
'-x, -y, -z'
'x, -y-1/2, z-1/2'

loop_
_atom_site_label
_atom_site_type_symbol
_atom_site_fract_x
_atom_site_fract_y
_atom_site_fract_z
_atom_site_U_iso_or_equiv
_atom_site_adp_type
_atom_site_occupancy
_atom_site_site_symmetry_order
_atom_site_calc_flag
_atom_site_refinement_flags_posn
_atom_site_refinement_flags_adp
_atom_site_refinement_flags_occupancy
_atom_site_disorder_assembly
_atom_site_disorder_group
Yb1 Yb 0.68310(2) 0.48860(2) 0.79864(2) 0.02143(5) Uani 1 1 d . . . . .
Cl1 Cl 0.50047(8) 0.73522(6) 0.99181(8) 0.0398(2) Uani 1 1 d . . . . .
Cl2 Cl 0.28350(6) 0.49786(8) 0.55975(6) 0.0433(2) Uani 1 1 d . . . . .
Cl3 Cl 0.89118(7) 0.49669(9) 1.16915(6) 0.0448(2) Uani 1 1 d . . . . .
O1 O 0.58751(17) 0.58973(16) 0.87624(16) 0.0271(5) Uani 1 1 d . . . . .
O2 O 0.41523(17) 0.60207(16) 1.11778(16) 0.0267(5) Uani 1 1 d . . . . .
O3 O 0.78517(16) 0.49175(18) 0.95845(16) 0.0288(5) Uani 1 1 d . . . . .
O4 O 1.13030(16) 0.50860(18) 1.18182(15) 0.0295(5) Uani 1 1 d . . . . .
O5 O 0.51265(16) 0.48588(18) 0.68802(15) 0.0295(5) Uani 1 1 d . . . . .
O6 O 0.31121(16) 0.51569(17) 0.36293(15) 0.0281(5) Uani 1 1 d . . . . .
O7 O 0.7095(2) 0.6465(2) 0.7597(2) 0.0408(7) Uani 1 1 d D . . . .
H7A H 0.737(3) 0.663(3) 0.716(3) 0.061(15) Uiso 1 1 d D . . . .
H7B H 0.683(3) 0.702(2) 0.769(3) 0.059(15) Uiso 1 1 d D . . . .
O8 O 0.7171(2) 0.3285(2) 0.7774(2) 0.0384(6) Uani 1 1 d D . . . .
H8A H 0.681(3) 0.279(2) 0.781(3) 0.060(15) Uiso 1 1 d D . . . .
H8B H 0.752(4) 0.310(4) 0.740(3) 0.079(18) Uiso 1 1 d D . . . .
O9A O 0.6219(18) 0.8242(15) 0.7536(18) 0.078(5) Uani 0.51(5) 1 d D U P A 1
H9AA H 0.572(7) 0.831(9) 0.701(6) 0.117 Uiso 0.51(5) 1 d D U P A 1
H9AB H 0.671(7) 0.863(9) 0.749(9) 0.117 Uiso 0.51(5) 1 d D U P A 1
O9B O 0.5995(19) 0.8030(19) 0.789(3) 0.102(6) Uani 0.49(5) 1 d D U P A 2
H9BA H 0.535(5) 0.784(11) 0.779(14) 0.153 Uiso 0.49(5) 1 d D U P A 2
H9BB H 0.599(12) 0.864(4) 0.805(13) 0.153 Uiso 0.49(5) 1 d D U P A 2
O10A O 0.603(3) 0.167(3) 0.763(2) 0.081(8) Uani 0.36(5) 1 d D U P B 1
H10C H 0.627(15) 0.115(9) 0.796(12) 0.121 Uiso 0.36(5) 1 d D U P B 1
H10D H 0.648(12) 0.173(14) 0.730(12) 0.121 Uiso 0.36(5) 1 d D U P B 1
O10B O 0.5820(13) 0.1861(12) 0.793(2) 0.101(5) Uani 0.64(5) 1 d D U P B 2
H10A H 0.554(9) 0.129(4) 0.788(10) 0.151 Uiso 0.64(5) 1 d D U P B 2
H10B H 0.527(6) 0.225(7) 0.783(10) 0.151 Uiso 0.64(5) 1 d D U P B 2
N1 N 0.8163(3) 0.6850(3) 0.6299(3) 0.0464(9) Uani 1 1 d . . . . .
N2 N 1.1588(3) 0.7164(3) 0.3348(3) 0.0550(10) Uani 1 1 d . . . . .
C1 C 0.5455(2) 0.5537(2) 0.9361(2) 0.0224(7) Uani 1 1 d . . . . .
C2 C 0.5002(3) 0.6075(2) 0.9959(3) 0.0250(7) Uani 1 1 d . . . . .
C3 C 0.4555(2) 0.5599(2) 1.0601(2) 0.0231(7) Uani 1 1 d . . . . .
C4 C 0.4997(2) 0.4922(2) 0.5986(2) 0.0224(7) Uani 1 1 d . . . . .
C5 C 0.4019(2) 0.4990(2) 0.5279(2) 0.0248(7) Uani 1 1 d . . . . .
C6 C 0.3958(2) 0.5079(2) 0.4304(2) 0.0223(7) Uani 1 1 d . . . . .
C7 C 0.8865(2) 0.4949(2) 0.9836(2) 0.0228(7) Uani 1 1 d . . . . .
C8 C 0.9518(2) 0.4980(3) 1.0789(2) 0.0259(7) Uani 1 1 d . . . . .
C9 C 1.0636(2) 0.5041(2) 1.0992(2) 0.0236(7) Uani 1 1 d . . . . .
C10 C 0.9027(4) 0.6280(4) 0.6431(3) 0.0564(13) Uani 1 1 d . . . . .
H10 H 0.917213 0.581442 0.692300 0.068 Uiso 1 1 calc R U . . .
C11 C 0.9719(3) 0.6340(3) 0.5878(3) 0.0519(12) Uani 1 1 d . . . . .
H11 H 1.033172 0.594298 0.601613 0.062 Uiso 1 1 calc R U . . .
C12 C 0.9499(3) 0.6994(3) 0.5116(3) 0.0332(8) Uani 1 1 d . . . . .
C13 C 0.8571(3) 0.7553(3) 0.4947(3) 0.0386(9) Uani 1 1 d . . . . .
H13 H 0.836744 0.797954 0.442273 0.046 Uiso 1 1 calc R U . . .
C14 C 0.7951(3) 0.7473(3) 0.5563(3) 0.0457(10) Uani 1 1 d . . . . .
H14 H 0.734887 0.787924 0.545687 0.055 Uiso 1 1 calc R U . . .
C15 C 1.0221(3) 0.7081(3) 0.4496(3) 0.0348(8) Uani 1 1 d . . . . .
C16 C 1.1302(3) 0.7287(4) 0.4885(3) 0.0530(12) Uani 1 1 d . . . . .
H16 H 1.159233 0.739854 0.554230 0.064 Uiso 1 1 calc R U . . .
C17 C 1.1949(4) 0.7325(4) 0.4286(4) 0.0638(14) Uani 1 1 d . . . . .
H17 H 1.267681 0.747214 0.455497 0.077 Uiso 1 1 calc R U . . .
C18 C 1.0547(4) 0.6987(4) 0.2977(4) 0.0592(12) Uani 1 1 d . . . . .
H18 H 1.027966 0.687723 0.231750 0.071 Uiso 1 1 calc R U . . .
C19 C 0.9836(4) 0.6955(4) 0.3514(3) 0.0535(12) Uani 1 1 d . . . . .
H19 H 0.910403 0.684954 0.321686 0.064 Uiso 1 1 calc R U . . .

loop_
_atom_site_aniso_label
_atom_site_aniso_U_11
_atom_site_aniso_U_22
_atom_site_aniso_U_33
_atom_site_aniso_U_23
_atom_site_aniso_U_13
_atom_site_aniso_U_12
Yb1 0.01564(7) 0.03479(8) 0.01341(7) -0.00001(6) 0.00363(5) -0.00034(6)
Cl1 0.0452(5) 0.0288(5) 0.0555(6) 0.0022(4) 0.0305(5) 0.0014(4)
Cl2 0.0208(4) 0.0847(7) 0.0259(5) 0.0002(5) 0.0092(3) -0.0005(4)
Cl3 0.0265(4) 0.0896(8) 0.0202(4) 0.0001(5) 0.0097(3) -0.0042(5)
O1 0.0292(12) 0.0327(13) 0.0247(13) 0.0048(10) 0.0161(10) 0.0038(9)
O2 0.0262(12) 0.0335(13) 0.0248(13) -0.0041(10) 0.0144(10) -0.0025(9)
O3 0.0151(10) 0.0509(15) 0.0187(11) -0.0003(10) 0.0025(9) -0.0022(10)
O4 0.0174(10) 0.0538(15) 0.0150(11) 0.0004(10) 0.0011(9) -0.0027(10)
O5 0.0197(10) 0.0545(15) 0.0136(11) 0.0023(10) 0.0037(9) -0.0006(10)
O6 0.0184(10) 0.0476(14) 0.0161(11) 0.0012(10) 0.0016(9) 0.0018(10)
O7 0.0520(17) 0.0344(16) 0.0496(19) 0.0036(13) 0.0359(15) 0.0009(13)
O8 0.0452(16) 0.0345(15) 0.0471(18) -0.0034(12) 0.0316(14) 0.0000(12)
O9A 0.092(8) 0.072(7) 0.068(8) 0.004(6) 0.020(6) 0.037(5)
O9B 0.126(10) 0.075(9) 0.115(13) -0.006(9) 0.050(11) 0.041(7)
O10A 0.088(13) 0.074(12) 0.066(12) 0.016(8) -0.001(9) -0.038(10)
O10B 0.101(7) 0.064(6) 0.152(11) -0.001(7) 0.062(8) -0.029(4)
N1 0.0417(19) 0.060(2) 0.046(2) 0.0024(17) 0.0269(17) -0.0049(16)
N2 0.064(3) 0.047(2) 0.071(3) 0.0013(19) 0.046(2) 0.0069(18)
C1 0.0158(14) 0.0319(17) 0.0197(17) 0.0025(13) 0.0056(13) 0.0008(12)
C2 0.0240(15) 0.0285(17) 0.0260(17) 0.0016(14) 0.0128(13) 0.0017(13)
C3 0.0163(14) 0.0334(18) 0.0196(17) -0.0015(13) 0.0053(13) 0.0011(12)
C4 0.0225(15) 0.0269(17) 0.0163(15) -0.0015(13) 0.0036(12) 0.0008(12)
C5 0.0182(14) 0.0396(19) 0.0172(16) 0.0008(14) 0.0062(12) -0.0012(13)
C6 0.0199(14) 0.0262(16) 0.0188(16) 0.0004(13) 0.0027(12) 0.0005(12)
C7 0.0203(14) 0.0267(17) 0.0191(16) -0.0016(13) 0.0023(12) 0.0008(12)
C8 0.0201(15) 0.041(2) 0.0168(16) 0.0019(14) 0.0064(12) -0.0023(14)
C9 0.0208(14) 0.0290(17) 0.0186(16) -0.0002(13) 0.0020(12) -0.0006(12)
C10 0.050(3) 0.083(3) 0.041(3) 0.026(2) 0.021(2) 0.013(2)
C11 0.040(2) 0.074(3) 0.047(3) 0.023(2) 0.022(2) 0.019(2)
C12 0.0313(19) 0.041(2) 0.030(2) -0.0004(16) 0.0134(16) -0.0015(15)
C13 0.038(2) 0.038(2) 0.043(2) 0.0099(17) 0.0161(18) 0.0040(16)
C14 0.036(2) 0.048(2) 0.060(3) 0.002(2) 0.025(2) 0.0032(18)
C15 0.038(2) 0.034(2) 0.039(2) 0.0031(16) 0.0202(18) 0.0031(15)
C16 0.037(2) 0.082(3) 0.045(3) -0.002(2) 0.019(2) 0.000(2)
C17 0.037(2) 0.087(4) 0.075(4) -0.002(3) 0.029(3) -0.004(2)
C18 0.071(3) 0.070(3) 0.048(3) -0.008(2) 0.035(3) 0.001(2)
C19 0.045(2) 0.076(3) 0.043(3) -0.010(2) 0.019(2) -0.008(2)

loop_
_atom_type_symbol
_atom_type_description
_atom_type_scat_dispersion_real
_atom_type_scat_dispersion_imag
_atom_type_scat_source
C C 0.0033 0.0016 'International Tables Vol C Tables 4.2.6.8 and 6.1.1.4'
H H 0.0000 0.0000 'International Tables Vol C Tables 4.2.6.8 and 6.1.1.4'
Cl Cl 0.1484 0.1585 'International Tables Vol C Tables 4.2.6.8 and 6.1.1.4'
N N 0.0061 0.0033 'International Tables Vol C Tables 4.2.6.8 and 6.1.1.4'
O O 0.0106 0.0060 'International Tables Vol C Tables 4.2.6.8 and 6.1.1.4'
Yb Yb -0.3850 5.5486 'International Tables Vol C Tables 4.2.6.8 and 6.1.1.4'

loop_
_geom_angle_atom_site_label_1
_geom_angle_atom_site_label_2
_geom_angle_atom_site_label_3
_geom_angle
_geom_angle_site_symmetry_1
_geom_angle_site_symmetry_3
_geom_angle_publ_flag
O1 Yb1 O2 66.99(8) . 3_667 ?
O1 Yb1 O4 127.18(8) . 3_767 ?
O1 Yb1 O6 131.81(8) . 3_666 ?
O2 Yb1 O4 130.01(8) 3_667 3_767 ?
O2 Yb1 O6 132.90(8) 3_667 3_666 ?
O3 Yb1 O1 74.44(8) . . ?
O3 Yb1 O2 74.07(8) . 3_667 ?
O3 Yb1 O4 67.46(7) . 3_767 ?
O3 Yb1 O5 147.48(8) . . ?
O3 Yb1 O6 145.10(7) . 3_666 ?
O4 Yb1 O6 77.65(7) 3_767 3_666 ?
O5 Yb1 O1 79.15(8) . . ?
O5 Yb1 O2 78.37(8) . 3_667 ?
O5 Yb1 O4 145.06(8) . 3_767 ?
O5 Yb1 O6 67.42(7) . 3_666 ?
O7 Yb1 O1 73.28(9) . . ?
O7 Yb1 O2 140.15(9) . 3_667 ?
O7 Yb1 O3 98.69(10) . . ?
O7 Yb1 O4 77.74(9) . 3_767 ?
O7 Yb1 O5 91.45(10) . . ?
O7 Yb1 O6 73.92(10) . 3_666 ?
O8 Yb1 O1 141.22(9) . . ?
O8 Yb1 O2 74.24(9) . 3_667 ?
O8 Yb1 O3 94.54(10) . . ?
O8 Yb1 O4 78.18(9) . 3_767 ?
O8 Yb1 O5 94.29(10) . . ?
O8 Yb1 O6 77.01(10) . 3_666 ?
O8 Yb1 O7 145.46(10) . . ?
C1 O1 Yb1 120.6(2) . . ?
C3 O2 Yb1 120.6(2) . 3_667 ?
C7 O3 Yb1 122.1(2) . . ?
C9 O4 Yb1 120.5(2) . 3_767 ?
C4 O5 Yb1 121.42(19) . . ?
C6 O6 Yb1 120.0(2) . 3_666 ?
Yb1 O7 H7A 125(3) . . ?
Yb1 O7 H7B 134(3) . . ?
H7A O7 H7B 99(4) . . ?
Yb1 O8 H8A 129(3) . . ?
Yb1 O8 H8B 123(4) . . ?
H8A O8 H8B 103(5) . . ?
H9AA O9A H9AB 105(5) . . ?
H9BA O9B H9BB 104(5) . . ?
H10C O10A H10D 101(5) . . ?
H10A O10B H10B 103(5) . . ?
C14 N1 C10 116.7(4) . . ?
C18 N2 C17 117.3(4) . . ?
O1 C1 C2 125.7(3) . . ?
O1 C1 C3 115.0(3) . 3_667 ?
C2 C1 C3 119.3(3) . 3_667 ?
C1 C2 Cl1 119.6(3) . . ?
C1 C2 C3 121.1(3) . . ?
C3 C2 Cl1 119.3(3) . . ?
O2 C3 Yb1 39.58(15) . 3_667 ?
O2 C3 C1 114.9(3) . 3_667 ?
O2 C3 C2 125.5(3) . . ?
C1 C3 Yb1 76.00(17) 3_667 3_667 ?
C2 C3 Yb1 163.2(2) . 3_667 ?
C2 C3 C1 119.6(3) . 3_667 ?
O5 C4 C5 125.7(3) . . ?
O5 C4 C6 115.2(2) . 3_666 ?
C5 C4 C6 119.1(3) . 3_666 ?
C4 C5 Cl2 119.5(3) . . ?
C4 C5 C6 121.5(3) . . ?
C6 C5 Cl2 119.0(2) . . ?
O6 C6 Yb1 40.25(15) . 3_666 ?
O6 C6 C4 115.4(3) . 3_666 ?
O6 C6 C5 125.3(3) . . ?
C4 C6 Yb1 75.36(16) 3_666 3_666 ?
C5 C6 Yb1 164.7(2) . 3_666 ?
C5 C6 C4 119.3(3) . 3_666 ?
O3 C7 C8 124.3(3) . . ?
O3 C7 C9 115.0(3) . 3_767 ?
C8 C7 C9 120.7(3) . 3_767 ?
C7 C8 Cl3 118.6(2) . . ?
C7 C8 C9 119.9(3) . . ?
C9 C8 Cl3 121.4(2) . . ?
O4 C9 Yb1 39.60(15) . 3_767 ?
O4 C9 C7 114.9(3) . 3_767 ?
O4 C9 C8 125.7(3) . . ?
C7 C9 Yb1 75.36(16) 3_767 3_767 ?
C8 C9 Yb1 165.1(2) . 3_767 ?
C8 C9 C7 119.4(3) . 3_767 ?
N1 C10 H10 118.2 . . ?
N1 C10 C11 123.5(4) . . ?
C11 C10 H10 118.2 . . ?
C10 C11 H11 120.2 . . ?
C10 C11 C12 119.5(4) . . ?
C12 C11 H11 120.2 . . ?
C11 C12 C13 117.1(4) . . ?
C11 C12 C15 121.4(3) . . ?
C13 C12 C15 121.5(3) . . ?
C12 C13 H13 120.3 . . ?
C14 C13 C12 119.3(4) . . ?
C14 C13 H13 120.3 . . ?
N1 C14 C13 123.8(4) . . ?
N1 C14 H14 118.1 . . ?
C13 C14 H14 118.1 . . ?
C16 C15 C12 121.1(4) . . ?
C16 C15 C19 117.6(4) . . ?
C19 C15 C12 121.4(4) . . ?
C15 C16 H16 120.5 . . ?
C15 C16 C17 119.0(4) . . ?
C17 C16 H16 120.5 . . ?
N2 C17 C16 123.4(4) . . ?
N2 C17 H17 118.3 . . ?
C16 C17 H17 118.3 . . ?
N2 C18 H18 118.3 . . ?
N2 C18 C19 123.5(5) . . ?
C19 C18 H18 118.3 . . ?
C15 C19 H19 120.4 . . ?
C18 C19 C15 119.2(4) . . ?
C18 C19 H19 120.4 . . ?

loop_
_geom_bond_atom_site_label_1
_geom_bond_atom_site_label_2
_geom_bond_distance
_geom_bond_site_symmetry_2
_geom_bond_publ_flag
Yb1 O1 2.349(2) . ?
Yb1 O2 2.352(2) 3_667 ?
Yb1 O3 2.309(2) . ?
Yb1 O4 2.353(2) 3_767 ?
Yb1 O5 2.317(2) . ?
Yb1 O6 2.375(2) 3_666 ?
Yb1 O7 2.260(3) . ?
Yb1 O8 2.247(3) . ?
Cl1 C2 1.728(3) . ?
Cl2 C5 1.732(3) . ?
Cl3 C8 1.720(3) . ?
O1 C1 1.255(4) . ?
O2 C3 1.250(4) . ?
O3 C7 1.257(4) . ?
O4 C9 1.256(4) . ?
O5 C4 1.264(4) . ?
O6 C6 1.241(3) . ?
O7 H7A 0.847(19) . ?
O7 H7B 0.845(19) . ?
O8 H8A 0.837(19) . ?
O8 H8B 0.84(2) . ?
O9A H9AA 0.85(2) . ?
O9A H9AB 0.85(2) . ?
O9B H9BA 0.85(2) . ?
O9B H9BB 0.85(2) . ?
O10A H10C 0.86(2) . ?
O10A H10D 0.86(2) . ?
O10B H10A 0.85(2) . ?
O10B H10B 0.86(2) . ?
N1 C10 1.326(5) . ?
N1 C14 1.325(5) . ?
N2 C17 1.323(6) . ?
N2 C18 1.318(6) . ?
C1 C2 1.391(5) . ?
C1 C3 1.537(5) 3_667 ?
C2 C3 1.395(5) . ?
C4 C5 1.379(4) . ?
C4 C6 1.535(4) 3_666 ?
C5 C6 1.403(4) . ?
C7 C8 1.394(4) . ?
C7 C9 1.528(5) 3_767 ?
C8 C9 1.395(4) . ?
C10 H10 0.9300 . ?
C10 C11 1.376(6) . ?
C11 H11 0.9300 . ?
C11 C12 1.379(5) . ?
C12 C13 1.380(5) . ?
C12 C15 1.486(5) . ?
C13 H13 0.9300 . ?
C13 C14 1.375(6) . ?
C14 H14 0.9300 . ?
C15 C16 1.376(5) . ?
C15 C19 1.378(6) . ?
C16 H16 0.9300 . ?
C16 C17 1.380(6) . ?
C17 H17 0.9300 . ?
C18 H18 0.9300 . ?
C18 C19 1.376(6) . ?
C19 H19 0.9300 . ?

loop_
_geom_hbond_atom_site_label_D
_geom_hbond_atom_site_label_H
_geom_hbond_atom_site_label_A
_geom_hbond_distance_DH
_geom_hbond_distance_HA
_geom_hbond_distance_DA
_geom_hbond_angle_DHA
_geom_hbond_site_symmetry_A
_geom_hbond_publ_flag
O7 H7A N1 0.847(19) 1.87(2) 2.705(4) 171(5) . yes
O7 H7B O9A 0.845(19) 1.82(3) 2.648(15) 165(5) . yes
O7 H7B O9B 0.845(19) 1.83(3) 2.656(18) 167(5) . yes
O8 H8A O10A 0.837(19) 1.78(3) 2.61(2) 167(5) . yes
O8 H8A O10B 0.837(19) 1.83(3) 2.659(16) 169(5) . yes
O8 H8B N2 0.84(2) 1.85(2) 2.683(5) 172(5) 3_766 yes
O9A H9AA O2 0.85(2) 2.23(7) 2.989(14) 150(13) 4_575 yes
O9B H9BA O10B 0.85(2) 2.05(10) 2.79(3) 145(15) 2_656 yes
O9B H9BB O5 0.85(2) 2.22(10) 2.938(17) 142(13) 2_656 yes
O10B H10A O5 0.85(2) 2.18(4) 3.018(15) 166(13) 2_646 yes
O10B H10B O9B 0.86(2) 1.97(6) 2.79(3) 160(14) 2_646 yes
C10 H10 O4 0.93 2.43 3.277(5) 151.9 3_767 yes

loop_
_geom_torsion_atom_site_label_1
_geom_torsion_atom_site_label_2
_geom_torsion_atom_site_label_3
_geom_torsion_atom_site_label_4
_geom_torsion
_geom_torsion_site_symmetry_1
_geom_torsion_site_symmetry_2
_geom_torsion_site_symmetry_3
_geom_torsion_site_symmetry_4
_geom_torsion_publ_flag
Yb1 O1 C1 C2 170.6(2) . . . . ?
Yb1 O1 C1 C3 -10.3(3) . . . 3_667 ?
Yb1 O2 C3 C1 -11.2(3) 3_667 . . 3_667 ?
Yb1 O2 C3 C2 169.3(2) 3_667 . . . ?
Yb1 O3 C7 C8 179.3(2) . . . . ?
Yb1 O3 C7 C9 -0.3(4) . . . 3_767 ?
Yb1 O4 C9 C7 -2.4(4) 3_767 . . 3_767 ?
Yb1 O4 C9 C8 177.3(3) 3_767 . . . ?
Yb1 O5 C4 C5 -174.7(3) . . . . ?
Yb1 O5 C4 C6 5.4(4) . . . 3_666 ?
Yb1 O6 C6 C4 6.7(4) 3_666 . . 3_666 ?
Yb1 O6 C6 C5 -172.9(2) 3_666 . . . ?
Cl1 C2 C3 Yb1 23.2(9) . . . 3_667 ?
Cl1 C2 C3 O2 -0.9(5) . . . . ?
Cl1 C2 C3 C1 179.7(2) . . . 3_667 ?
Cl2 C5 C6 Yb1 -17.2(10) . . . 3_666 ?
Cl2 C5 C6 O6 0.3(5) . . . . ?
Cl2 C5 C6 C4 -179.3(2) . . . 3_666 ?
Cl3 C8 C9 Yb1 7.2(11) . . . 3_767 ?
Cl3 C8 C9 O4 0.4(5) . . . . ?
Cl3 C8 C9 C7 -179.9(2) . . . 3_767 ?
O1 C1 C2 Cl1 -0.7(5) . . . . ?
O1 C1 C2 C3 180.0(3) . . . . ?
O3 C7 C8 Cl3 0.4(5) . . . . ?
O3 C7 C8 C9 -178.3(3) . . . . ?
O5 C4 C5 Cl2 -0.6(5) . . . . ?
O5 C4 C5 C6 178.6(3) . . . . ?
N1 C10 C11 C12 -2.8(8) . . . . ?
N2 C18 C19 C15 -2.2(8) . . . . ?
C1 C2 C3 Yb1 -157.5(6) . . . 3_667 ?
C1 C2 C3 O2 178.5(3) . . . . ?
C1 C2 C3 C1 -1.0(5) . . . 3_667 ?
C3 C1 C2 Cl1 -179.7(2) 3_667 . . . ?
C3 C1 C2 C3 0.9(5) 3_667 . . . ?
C4 C5 C6 Yb1 163.6(7) . . . 3_666 ?
C4 C5 C6 O6 -178.9(3) . . . . ?
C4 C5 C6 C4 1.5(5) . . . 3_666 ?
C6 C4 C5 Cl2 179.3(2) 3_666 . . . ?
C6 C4 C5 C6 -1.5(5) 3_666 . . . ?
C7 C8 C9 Yb1 -174.1(7) . . . 3_767 ?
C7 C8 C9 O4 179.1(3) . . . . ?
C7 C8 C9 C7 -1.3(5) . . . 3_767 ?
C9 C7 C8 Cl3 180.0(2) 3_767 . . . ?
C9 C7 C8 C9 1.3(5) 3_767 . . . ?
C10 N1 C14 C13 -0.1(7) . . . . ?
C10 C11 C12 C13 -0.6(7) . . . . ?
C10 C11 C12 C15 -179.7(4) . . . . ?
C11 C12 C13 C14 3.4(6) . . . . ?
C11 C12 C15 C16 -55.7(6) . . . . ?
C11 C12 C15 C19 124.0(5) . . . . ?
C12 C13 C14 N1 -3.2(6) . . . . ?
C12 C15 C16 C17 177.7(4) . . . . ?
C12 C15 C19 C18 -176.3(4) . . . . ?
C13 C12 C15 C16 125.3(4) . . . . ?
C13 C12 C15 C19 -55.0(5) . . . . ?
C14 N1 C10 C11 3.1(7) . . . . ?
C15 C12 C13 C14 -177.6(4) . . . . ?
C15 C16 C17 N2 -0.7(8) . . . . ?
C16 C15 C19 C18 3.4(7) . . . . ?
C17 N2 C18 C19 -0.5(7) . . . . ?
C18 N2 C17 C16 2.0(7) . . . . ?
C19 C15 C16 C17 -2.0(7) . . . . ?
